data_7219213
loop_
_publ_author_name
'Liu, Beibei'
'Bai, Liang'
'Lin, Xiaoling'
'Li, Kaixuan'
'Huang, Hui'
'Hu, Hailiang'
'Liu, Yang'
'Kang, Zhenhui'

_publ_section_title
;
 Crystal engineering towards the luminescence property trimming of hybrid
 coordination polymers
;
_journal_issue 7
_journal_name_full CrystEngComm
_journal_page_first 1686
_journal_paper_doi 10.1039/C4CE02121E
_journal_volume 17
_journal_year 2015
_chemical_formula_moiety 'C2 H3 Cl Cu2 N4 S'
_chemical_formula_sum 'C2 H3 Cl Cu2 N4 S'
_chemical_formula_weight 277.67
_chemical_name_systematic
; 
 ? 
;
_space_group_IT_number 15
_symmetry_cell_setting monoclinic
_symmetry_space_group_name_Hall '-C 2yc'
_symmetry_space_group_name_H-M 'C 1 2/c 1'
_atom_sites_solution_hydrogens geom
_atom_sites_solution_primary direct
_atom_sites_solution_secondary difmap
_audit_creation_method SHELXL-97
_audit_update_record
;
2014-09-15 deposited with the CCDC.
2015-01-02 downloaded from the CCDC.
;
_cell_angle_alpha 90.00
_cell_angle_beta 102.9570(10)
_cell_angle_gamma 90.00
_cell_formula_units_Z 8
_cell_length_a 11.4672(9)
_cell_length_b 7.1734(6)
_cell_length_c 17.2977(14)
_cell_measurement_reflns_used 2704
_cell_measurement_temperature 296(2)
_cell_measurement_theta_max 28.307
_cell_measurement_theta_min 3.375
_cell_volume 1386.66(19)
_computing_cell_refinement 'Bruker SMART'
_computing_data_collection 'Bruker SMART'
_computing_data_reduction 'Bruker SMART'
_computing_molecular_graphics 'Bruker SHELXTL'
_computing_publication_material 'Bruker SHELXTL'
_computing_structure_refinement 'SHELXL-97 (Sheldrick, 1997)'
_computing_structure_solution 'SHELXS-97 (Sheldrick, 1990)'
_diffrn_ambient_temperature 296(2)
_diffrn_measured_fraction_theta_full 0.984
_diffrn_measured_fraction_theta_max 0.984
_diffrn_measurement_device_type 'Bruker APEX-II CCD'
_diffrn_measurement_method '\f and \w scans'
_diffrn_radiation_monochromator graphite
_diffrn_radiation_source 'fine-focus sealed tube'
_diffrn_radiation_type MoK\a
_diffrn_radiation_wavelength 0.71073
_diffrn_reflns_av_R_equivalents 0.0180
_diffrn_reflns_av_sigmaI/netI 0.0212
_diffrn_reflns_limit_h_max 15
_diffrn_reflns_limit_h_min -14
_diffrn_reflns_limit_k_max 8
_diffrn_reflns_limit_k_min -9
_diffrn_reflns_limit_l_max 22
_diffrn_reflns_limit_l_min -22
_diffrn_reflns_number 4446
_diffrn_reflns_theta_full 28.29
_diffrn_reflns_theta_max 28.29
_diffrn_reflns_theta_min 2.42
_exptl_absorpt_coefficient_mu 6.735
_exptl_absorpt_correction_T_max 0.2838
_exptl_absorpt_correction_T_min 0.2838
_exptl_absorpt_correction_type multi-scan
_exptl_absorpt_process_details '(SADABS; Sheldrick, 2003)'
_exptl_crystal_colour Yellow
_exptl_crystal_density_diffrn 2.660
_exptl_crystal_density_method 'not measured'
_exptl_crystal_description Block
_exptl_crystal_F_000 1072
_exptl_crystal_size_max 0.25
_exptl_crystal_size_mid 0.25
_exptl_crystal_size_min 0.25
_refine_diff_density_max 0.365
_refine_diff_density_min -0.508
_refine_diff_density_rms 0.087
_refine_ls_extinction_method none
_refine_ls_goodness_of_fit_ref 1.067
_refine_ls_hydrogen_treatment constr
_refine_ls_matrix_type full
_refine_ls_number_parameters 92
_refine_ls_number_reflns 1690
_refine_ls_number_restraints 0
_refine_ls_restrained_S_all 1.067
_refine_ls_R_factor_all 0.0228
_refine_ls_R_factor_gt 0.0204
_refine_ls_shift/su_max 0.001
_refine_ls_shift/su_mean 0.000
_refine_ls_structure_factor_coef Fsqd
_refine_ls_weighting_details 'calc w=1/[\s^2^(Fo^2^)+(0.0252P)^2^+0.9863P] where P=(Fo^2^+2Fc^2^)/3'
_refine_ls_weighting_scheme calc
_refine_ls_wR_factor_gt 0.0485
_refine_ls_wR_factor_ref 0.0495
_reflns_number_gt 1558
_reflns_number_total 1690
_reflns_threshold_expression >2sigma(I)
_cod_data_source_file c4ce02121e2.cif
_cod_data_source_block 2
_cod_depositor_comments 'Adding full bibliography for 7219212--7219215.cif.'
_cod_original_sg_symbol_H-M C2/c
_cod_database_code 7219213

loop_
_symmetry_equiv_pos_as_xyz
'x, y, z'
'-x, y, -z+1/2'
'x+1/2, y+1/2, z'
'-x+1/2, y+1/2, -z+1/2'
'-x, -y, -z'
'x, -y, z-1/2'
'-x+1/2, -y+1/2, -z'
'x+1/2, -y+1/2, z-1/2'

loop_
_atom_site_label
_atom_site_type_symbol
_atom_site_fract_x
_atom_site_fract_y
_atom_site_fract_z
_atom_site_U_iso_or_equiv
_atom_site_adp_type
_atom_site_occupancy
_atom_site_symmetry_multiplicity
_atom_site_calc_flag
_atom_site_refinement_flags
Cu1 Cu 0.14224(2) 0.26684(4) 0.312658(13) 0.02515(8) Uani 1 1 d .
Cu2 Cu 0.14206(2) 0.11439(4) 0.501767(15) 0.03130(9) Uani 1 1 d .
Cl1 Cl 0.28307(4) 0.12383(7) 0.41481(3) 0.02386(11) Uani 1 1 d .
S1 S 0.15588(4) 0.59044(7) 0.31332(3) 0.02135(11) Uani 1 1 d .
N1 N 0.12258(13) 0.1934(2) 0.19881(9) 0.0194(3) Uani 1 1 d .
N2 N -0.01105(13) 0.1997(2) 0.34765(9) 0.0208(3) Uani 1 1 d .
N3 N -0.01309(14) 0.1401(2) 0.41871(9) 0.0198(3) Uani 1 1 d .
N4 N -0.12588(14) 0.0897(2) 0.42108(9) 0.0196(3) Uani 1 1 d .
C1 C 0.30929(16) 0.6267(2) 0.34808(10) 0.0171(3) Uani 1 1 d .
C2 C 0.0982(2) 0.6688(4) 0.39704(15) 0.0384(5) Uani 1 1 d .
H2A H 0.1267 0.5880 0.4415 0.058 Uiso 1 1 calc R
H2B H 0.0124 0.6664 0.3832 0.058 Uiso 1 1 calc R
H2C H 0.1251 0.7938 0.4108 0.058 Uiso 1 1 calc R

loop_
_atom_site_aniso_label
_atom_site_aniso_U_11
_atom_site_aniso_U_22
_atom_site_aniso_U_33
_atom_site_aniso_U_23
_atom_site_aniso_U_13
_atom_site_aniso_U_12
Cu1 0.02109(13) 0.03735(16) 0.01668(12) -0.00380(9) 0.00355(9) -0.00803(10)
Cu2 0.02628(14) 0.04460(17) 0.01963(13) 0.00981(10) -0.00204(10) -0.01233(11)
Cl1 0.0189(2) 0.0314(2) 0.0204(2) -0.00024(17) 0.00265(16) -0.00223(17)
S1 0.0138(2) 0.0279(2) 0.0206(2) 0.00233(17) 0.00006(16) -0.00292(16)
N1 0.0156(7) 0.0268(8) 0.0147(7) -0.0032(6) 0.0012(5) 0.0025(6)
N2 0.0157(7) 0.0305(8) 0.0153(7) 0.0030(6) 0.0015(6) -0.0040(6)
N3 0.0169(7) 0.0261(8) 0.0154(7) 0.0028(6) 0.0011(6) -0.0058(6)
N4 0.0163(7) 0.0263(8) 0.0153(7) 0.0033(6) 0.0017(6) -0.0047(6)
C1 0.0147(8) 0.0188(8) 0.0168(8) 0.0012(6) 0.0011(6) -0.0012(6)
C2 0.0276(11) 0.0440(13) 0.0470(14) -0.0132(11) 0.0158(10) 0.0006(10)

loop_
_atom_type_symbol
_atom_type_description
_atom_type_scat_dispersion_real
_atom_type_scat_dispersion_imag
_atom_type_scat_source
C C 0.0033 0.0016 'International Tables Vol C Tables 4.2.6.8 and 6.1.1.4'
H H 0.0000 0.0000 'International Tables Vol C Tables 4.2.6.8 and 6.1.1.4'
Cl Cl 0.1484 0.1585 'International Tables Vol C Tables 4.2.6.8 and 6.1.1.4'
Cu Cu 0.3201 1.2651 'International Tables Vol C Tables 4.2.6.8 and 6.1.1.4'
N N 0.0061 0.0033 'International Tables Vol C Tables 4.2.6.8 and 6.1.1.4'
S S 0.1246 0.1234 'International Tables Vol C Tables 4.2.6.8 and 6.1.1.4'

loop_
_geom_angle_atom_site_label_1
_geom_angle_atom_site_label_2
_geom_angle_atom_site_label_3
_geom_angle
_geom_angle_site_symmetry_1
_geom_angle_site_symmetry_3
N1 Cu1 N2 108.37(6) . .
N1 Cu1 S1 105.07(5) . .
N2 Cu1 S1 107.19(5) . .
N1 Cu1 Cl1 122.18(5) . .
N2 Cu1 Cl1 99.59(5) . .
S1 Cu1 Cl1 113.481(19) . .
N4 Cu2 N3 109.77(6) 5_556 .
N4 Cu2 Cl1 104.06(5) 5_556 7_556
N3 Cu2 Cl1 119.47(5) . 7_556
N4 Cu2 Cl1 126.80(5) 5_556 .
N3 Cu2 Cl1 99.08(5) . .
Cl1 Cu2 Cl1 98.693(17) 7_556 .
Cu1 Cl1 Cu2 101.73(2) . 7_556
Cu1 Cl1 Cu2 92.119(19) . .
Cu2 Cl1 Cu2 81.307(17) 7_556 .
C1 S1 C2 101.45(10) . .
C1 S1 Cu1 102.23(6) . .
C2 S1 Cu1 106.11(9) . .
C1 N1 N2 104.82(14) 4_545 2
C1 N1 Cu1 137.74(12) 4_545 .
N2 N1 Cu1 117.35(11) 2 .
N3 N2 N1 109.55(14) . 2
N3 N2 Cu1 123.67(11) . .
N1 N2 Cu1 126.54(11) 2 .
N2 N3 N4 109.57(14) . .
N2 N3 Cu2 119.88(11) . .
N4 N3 Cu2 130.30(11) . .
C1 N4 N3 104.52(14) 3_445 .
C1 N4 Cu2 130.78(13) 3_445 5_556
N3 N4 Cu2 116.39(11) . 5_556
N1 C1 N4 111.53(16) 4 3
N1 C1 S1 121.73(13) 4 .
N4 C1 S1 126.72(14) 3 .
S1 C2 H2A 109.5 . .
S1 C2 H2B 109.5 . .
H2A C2 H2B 109.5 . .
S1 C2 H2C 109.5 . .
H2A C2 H2C 109.5 . .
H2B C2 H2C 109.5 . .

loop_
_geom_bond_atom_site_label_1
_geom_bond_atom_site_label_2
_geom_bond_distance
_geom_bond_site_symmetry_2
Cu1 N1 2.0019(15) .
Cu1 N2 2.0409(15) .
Cu1 S1 2.3264(6) .
Cu1 Cl1 2.3459(5) .
Cu2 N4 2.0175(15) 5_556
Cu2 N3 2.0291(15) .
Cu2 Cl1 2.4062(6) 7_556
Cu2 Cl1 2.4438(5) .
Cl1 Cu2 2.4062(6) 7_556
S1 C1 1.7463(18) .
S1 C2 1.811(2) .
N1 C1 1.335(2) 4_545
N1 N2 1.350(2) 2
N2 N3 1.306(2) .
N2 N1 1.350(2) 2
N3 N4 1.352(2) .
N4 C1 1.340(2) 3_445
N4 Cu2 2.0175(15) 5_556
C1 N1 1.335(2) 4
C1 N4 1.340(2) 3
C2 H2A 0.9600 .
C2 H2B 0.9600 .
C2 H2C 0.9600 .
